data_2212305
loop_
_publ_author_name
'Foo-Win Yip'
'Siang-Guan Teoh'
'Latiffah Zakaria'
'Shea-Lin Ng'
'Hoong-Kun Fun'

_publ_section_title
;
 (2-Amino-5-nitrobenzoato)triphenyltin(IV)
;
_journal_coeditor_code NG2189
_journal_issue 2
_journal_name_full 'Acta Crystallographica Section E'
_journal_page_first m348
_journal_page_last m350
_journal_paper_doi 10.1107/S1600536806055735
_journal_volume 63
_journal_year 2007
_chemical_formula_iupac '[Sn (C6 H5)3 (C7 H5 N2 O4)]'
_chemical_formula_moiety 'C25 H20 N2 O4 Sn'
_chemical_formula_sum 'C25 H20 N2 O4 Sn'
_chemical_formula_weight 531.12
_chemical_name_systematic
;
(2-Amino-5-nitrobenzoato)triphenyltin(IV)
;
_space_group_IT_number 15
_symmetry_cell_setting monoclinic
_symmetry_space_group_name_Hall '-C 2yc'
_symmetry_space_group_name_H-M 'C 1 2/c 1'
_atom_sites_solution_hydrogens geom
_atom_sites_solution_primary direct
_atom_sites_solution_secondary difmap
_audit_creation_method SHELXL-97
_cell_angle_alpha 90.00
_cell_angle_beta 101.415(2)
_cell_angle_gamma 90.00
_cell_formula_units_Z 8
_cell_length_a 11.0062(4)
_cell_length_b 15.8022(4)
_cell_length_c 26.5645(8)
_cell_measurement_reflns_used 8682
_cell_measurement_temperature 100.00(10)
_cell_measurement_theta_max 35.00
_cell_measurement_theta_min 2.29
_cell_volume 4528.8(2)
_computing_cell_refinement APEX2
_computing_data_collection 'APEX2 (Bruker, 2005)'
_computing_data_reduction 'SAINT (Bruker, 2005)'
_computing_molecular_graphics SHELXTL
_computing_publication_material
;
SHELXTL and PLATON (Spek, 2003)
;
_computing_structure_refinement SHELXTL
_computing_structure_solution 'SHELXTL (Sheldrick, 1998)'
_diffrn_ambient_temperature 297(2)
_diffrn_detector_area_resol_mean 8.33
_diffrn_measured_fraction_theta_full 0.992
_diffrn_measured_fraction_theta_max 0.992
_diffrn_measurement_device_type
;
Bruker SMART APEX2 CCD area-detector
;
_diffrn_measurement_method \w
_diffrn_radiation_monochromator graphite
_diffrn_radiation_source 'fine-focus sealed tube'
_diffrn_radiation_type MoK\a
_diffrn_radiation_wavelength 0.71073
_diffrn_reflns_av_R_equivalents 0.0286
_diffrn_reflns_av_sigmaI/netI 0.0222
_diffrn_reflns_limit_h_max 17
_diffrn_reflns_limit_h_min -17
_diffrn_reflns_limit_k_max 25
_diffrn_reflns_limit_k_min -25
_diffrn_reflns_limit_l_max 42
_diffrn_reflns_limit_l_min -42
_diffrn_reflns_number 47389
_diffrn_reflns_theta_full 35.00
_diffrn_reflns_theta_max 35.00
_diffrn_reflns_theta_min 2.29
_diffrn_standards_number 0
_exptl_absorpt_coefficient_mu 1.162
_exptl_absorpt_correction_T_max 0.6567
_exptl_absorpt_correction_T_min 0.4820
_exptl_absorpt_correction_type multi-scan
_exptl_absorpt_process_details '(SADABS; Bruker, 2005)'
_exptl_crystal_colour yellow
_exptl_crystal_density_diffrn 1.558
_exptl_crystal_density_method 'not measured'
_exptl_crystal_description Block
_exptl_crystal_F_000 2128
_exptl_crystal_size_max 0.76
_exptl_crystal_size_mid 0.73
_exptl_crystal_size_min 0.40
_refine_diff_density_max 0.503
_refine_diff_density_min -1.177
_refine_ls_extinction_method none
_refine_ls_goodness_of_fit_ref 1.242
_refine_ls_hydrogen_treatment mixed
_refine_ls_matrix_type full
_refine_ls_number_parameters 297
_refine_ls_number_reflns 9913
_refine_ls_number_restraints 0
_refine_ls_restrained_S_all 1.242
_refine_ls_R_factor_all 0.0352
_refine_ls_R_factor_gt 0.0326
_refine_ls_shift/su_max 0.000
_refine_ls_shift/su_mean 0.000
_refine_ls_structure_factor_coef Fsqd
_refine_ls_weighting_details 'calc w=1/[\s^2^(Fo^2^)+(0.0165P)^2^+9.0039P] where P=(Fo^2^+2Fc^2^)/3'
_refine_ls_weighting_scheme calc
_refine_ls_wR_factor_gt 0.0697
_refine_ls_wR_factor_ref 0.0707
_reflns_number_gt 9343
_reflns_number_total 9913
_reflns_threshold_expression I>2\s(I)
_cod_data_source_file ng2189.cif
_cod_data_source_block I
_cod_depositor_comments
;
The following automatic conversions were performed:
'_symmetry_cell_setting' value 'Monoclinic' changed to 'monoclinic'
according to '/home/saulius/struct/CIF-dictionaries/cif_core.dic'
dictionary named 'cif_core.dic' version 2.4.1 from 2010-06-29.

Automatic conversion script
Id: cif_fix_enum 1527 2010-12-29 10:47:43Z saulius 

The following automatic conversions were performed:

'_symmetry_cell_setting' value 'Monoclinic' changed to 'monoclinic'
according to /home/saulius/struct/CIF-dictionaries/cif_core.dic
dictionary named 'cif_core.dic' version 2.4.1 from 2010-06-29.

Automatic conversion script
Id: cif_fix_values 1715 2011-07-08 13:25:40Z adriana 
;
_cod_original_sg_symbol_H-M 'C 2/c'
_cod_database_code 2212305
_cod_database_fobs_code 2212305

loop_
_symmetry_equiv_pos_as_xyz
'x, y, z'
'-x, y, -z+1/2'
'x+1/2, y+1/2, z'
'-x+1/2, y+1/2, -z+1/2'
'-x, -y, -z'
'x, -y, z-1/2'
'-x+1/2, -y+1/2, -z'
'x+1/2, -y+1/2, z-1/2'

loop_
_atom_site_type_symbol
_atom_site_label
_atom_site_fract_x
_atom_site_fract_y
_atom_site_fract_z
_atom_site_U_iso_or_equiv
_atom_site_adp_type
_atom_site_calc_flag
_atom_site_refinement_flags
_atom_site_occupancy
Sn Sn1 0.112679(9) 0.244403(6) 0.069146(4) 0.01464(3) Uani d . 1
O O1 0.00363(11) 0.26594(7) 0.12337(4) 0.0180(2) Uani d . 1
O O2 0.00484(11) 0.12533(7) 0.12494(4) 0.0181(2) Uani d . 1
O O3 -0.31293(16) 0.37037(9) 0.28068(6) 0.0325(3) Uani d . 1
O O4 -0.2258(2) 0.42822(9) 0.22323(7) 0.0446(5) Uani d . 1
N N1 -0.09814(14) 0.04650(8) 0.19545(5) 0.0184(2) Uani d . 1
N N2 -0.25082(16) 0.36573(9) 0.24696(6) 0.0249(3) Uani d . 1
C C1 -0.13134(13) 0.12438(9) 0.20792(5) 0.0140(2) Uani d . 1
C C2 -0.20040(14) 0.13400(9) 0.24725(6) 0.0161(2) Uani d . 1
H H2A -0.2197 0.0864 0.2647 0.019 Uiso calc R 1
C C3 -0.23928(15) 0.21184(10) 0.26011(6) 0.0174(2) Uani d . 1
H H3A -0.2865 0.2171 0.2854 0.021 Uiso calc R 1
C C4 -0.20694(15) 0.28376(9) 0.23463(6) 0.0172(2) Uani d . 1
C C5 -0.13682(14) 0.27783(9) 0.19680(6) 0.0159(2) Uani d . 1
H H5A -0.1153 0.3264 0.1808 0.019 Uiso calc R 1
C C6 -0.09880(13) 0.19848(9) 0.18287(5) 0.0136(2) Uani d . 1
C C7 -0.02602(13) 0.19348(9) 0.14166(5) 0.0145(2) Uani d . 1
C C8 0.27865(14) 0.18760(9) 0.10924(5) 0.0156(2) Uani d . 1
C C9 0.28284(14) 0.10366(10) 0.12607(6) 0.0189(3) Uani d . 1
H H9A 0.2113 0.0709 0.1195 0.023 Uiso calc R 1
C C10 0.39291(17) 0.06872(12) 0.15259(7) 0.0249(3) Uani d . 1
H H10A 0.3947 0.0129 0.1637 0.030 Uiso calc R 1
C C11 0.50005(17) 0.11719(14) 0.16242(8) 0.0304(4) Uani d . 1
H H11A 0.5738 0.0938 0.1801 0.036 Uiso calc R 1
C C12 0.49732(17) 0.20053(13) 0.14589(8) 0.0287(4) Uani d . 1
H H12A 0.5692 0.2330 0.1526 0.034 Uiso calc R 1
C C13 0.38748(16) 0.23574(11) 0.11923(6) 0.0214(3) Uani d . 1
H H13A 0.3863 0.2915 0.1080 0.026 Uiso calc R 1
C C14 0.14104(14) 0.37306(9) 0.05104(6) 0.0165(2) Uani d . 1
C C15 0.18912(18) 0.43166(11) 0.08936(6) 0.0232(3) Uani d . 1
H H15A 0.2029 0.4157 0.1237 0.028 Uiso calc R 1
C C16 0.21640(18) 0.51387(11) 0.07614(7) 0.0264(3) Uani d . 1
H H16A 0.2478 0.5527 0.1017 0.032 Uiso calc R 1
C C17 0.19691(16) 0.53775(10) 0.02506(7) 0.0230(3) Uani d . 1
H H17A 0.2181 0.5920 0.0164 0.028 Uiso calc R 1
C C18 0.14618(16) 0.48139(10) -0.01304(6) 0.0209(3) Uani d . 1
H H18A 0.1305 0.4983 -0.0473 0.025 Uiso calc R 1
C C19 0.11848(14) 0.39903(10) -0.00009(6) 0.0177(2) Uani d . 1
H H19A 0.0846 0.3611 -0.0258 0.021 Uiso calc R 1
C C20 0.00326(13) 0.18414(9) 0.00429(6) 0.0147(2) Uani d . 1
C C21 -0.10563(15) 0.22362(10) -0.02053(6) 0.0198(3) Uani d . 1
H H21A -0.1302 0.2740 -0.0075 0.024 Uiso calc R 1
C C22 -0.17782(16) 0.18856(11) -0.06445(7) 0.0235(3) Uani d . 1
H H22A -0.2508 0.2151 -0.0804 0.028 Uiso calc R 1
C C23 -0.14084(17) 0.11379(11) -0.08455(6) 0.0223(3) Uani d . 1
H H23A -0.1882 0.0907 -0.1143 0.027 Uiso calc R 1
C C24 -0.03284(16) 0.07369(10) -0.06004(6) 0.0210(3) Uani d . 1
H H24A -0.0083 0.0234 -0.0732 0.025 Uiso calc R 1
C C25 0.03870(15) 0.10845(9) -0.01588(6) 0.0177(2) Uani d . 1
H H25A 0.1107 0.0811 0.0004 0.021 Uiso calc R 1
H H1A -0.124(2) 0.0035(17) 0.2082(10) 0.029(6) Uiso d . 1
H H1B -0.059(2) 0.0420(16) 0.1715(10) 0.029(6) Uiso d . 1

loop_
_atom_site_aniso_label
_atom_site_aniso_U_11
_atom_site_aniso_U_22
_atom_site_aniso_U_33
_atom_site_aniso_U_12
_atom_site_aniso_U_13
_atom_site_aniso_U_23
Sn1 0.01559(5) 0.01435(4) 0.01466(4) -0.00294(3) 0.00464(3) -0.00077(3)
O1 0.0218(5) 0.0146(4) 0.0201(5) -0.0014(4) 0.0098(4) 0.0013(4)
O2 0.0190(5) 0.0173(5) 0.0194(5) -0.0007(4) 0.0072(4) -0.0020(4)
O3 0.0476(9) 0.0268(6) 0.0296(7) 0.0070(6) 0.0234(6) -0.0028(5)
O4 0.0783(13) 0.0164(6) 0.0507(10) 0.0073(7) 0.0412(9) 0.0044(6)
N1 0.0239(6) 0.0140(5) 0.0180(5) -0.0008(4) 0.0059(5) 0.0008(4)
N2 0.0345(8) 0.0194(6) 0.0238(7) 0.0039(5) 0.0132(6) -0.0017(5)
C1 0.0145(6) 0.0149(5) 0.0120(5) -0.0008(4) 0.0011(4) 0.0009(4)
C2 0.0166(6) 0.0179(6) 0.0142(6) -0.0015(5) 0.0039(5) 0.0022(4)
C3 0.0185(6) 0.0193(6) 0.0151(6) 0.0007(5) 0.0051(5) 0.0007(4)
C4 0.0210(7) 0.0159(6) 0.0156(6) 0.0018(5) 0.0056(5) -0.0002(4)
C5 0.0205(6) 0.0121(5) 0.0161(6) -0.0026(4) 0.0064(5) 0.0012(4)
C6 0.0135(5) 0.0138(5) 0.0133(5) 0.0002(4) 0.0023(4) 0.0008(4)
C7 0.0129(6) 0.0166(6) 0.0139(5) -0.0010(4) 0.0026(4) 0.0005(4)
C8 0.0149(6) 0.0194(6) 0.0129(5) -0.0026(4) 0.0038(4) -0.0021(4)
C9 0.0144(6) 0.0195(6) 0.0229(7) -0.0018(5) 0.0043(5) -0.0021(5)
C10 0.0202(7) 0.0256(7) 0.0283(8) 0.0017(6) 0.0035(6) 0.0034(6)
C11 0.0174(7) 0.0404(10) 0.0304(9) -0.0017(7) -0.0023(6) 0.0062(7)
C12 0.0186(7) 0.0385(10) 0.0266(8) -0.0094(7) -0.0016(6) 0.0041(7)
C13 0.0200(7) 0.0248(7) 0.0193(6) -0.0080(5) 0.0034(5) 0.0015(5)
C14 0.0169(6) 0.0169(6) 0.0160(6) -0.0026(5) 0.0041(5) 0.0004(4)
C15 0.0308(8) 0.0199(7) 0.0169(6) -0.0051(6) -0.0005(6) -0.0001(5)
C16 0.0288(8) 0.0179(7) 0.0292(8) -0.0041(6) -0.0021(7) -0.0020(6)
C17 0.0201(7) 0.0157(6) 0.0337(9) 0.0006(5) 0.0067(6) 0.0055(6)
C18 0.0208(7) 0.0229(7) 0.0203(7) 0.0045(5) 0.0074(5) 0.0058(5)
C19 0.0175(6) 0.0209(6) 0.0155(6) 0.0000(5) 0.0052(5) -0.0003(5)
C20 0.0135(6) 0.0150(5) 0.0159(6) -0.0011(4) 0.0033(4) 0.0002(4)
C21 0.0173(6) 0.0177(6) 0.0237(7) 0.0030(5) 0.0021(5) -0.0007(5)
C22 0.0183(7) 0.0244(7) 0.0249(7) 0.0008(5) -0.0025(6) 0.0032(6)
C23 0.0235(7) 0.0234(7) 0.0180(6) -0.0057(6) -0.0006(5) -0.0007(5)
C24 0.0235(7) 0.0178(6) 0.0219(7) -0.0021(5) 0.0046(6) -0.0039(5)
C25 0.0166(6) 0.0161(6) 0.0199(6) 0.0010(5) 0.0026(5) -0.0012(5)

loop_
_atom_type_symbol
_atom_type_description
_atom_type_scat_dispersion_real
_atom_type_scat_dispersion_imag
_atom_type_scat_source
C C 0.0033 0.0016 'International Tables Vol C Tables 4.2.6.8 and 6.1.1.4'
H H 0.0000 0.0000 'International Tables Vol C Tables 4.2.6.8 and 6.1.1.4'
N N 0.0061 0.0033 'International Tables Vol C Tables 4.2.6.8 and 6.1.1.4'
O O 0.0106 0.0060 'International Tables Vol C Tables 4.2.6.8 and 6.1.1.4'
Sn Sn -0.6537 1.4246 'International Tables Vol C Tables 4.2.6.8 and 6.1.1.4'

loop_
_geom_angle_atom_site_label_1
_geom_angle_atom_site_label_2
_geom_angle_atom_site_label_3
_geom_angle
_geom_angle_publ_flag
O1 Sn1 C20 108.88(5) y
O1 Sn1 C8 106.21(5) y
C20 Sn1 C8 120.75(5) y
O1 Sn1 C14 97.53(5) y
C20 Sn1 C14 109.30(6) y
C8 Sn1 C14 111.56(6) ?
C7 O1 Sn1 109.54(9) ?
C1 N1 H1A 120.9(18) ?
C1 N1 H1B 118.0(18) ?
H1A N1 H1B 121(3) ?
O4 N2 O3 122.48(15) ?
O4 N2 C4 119.00(14) ?
O3 N2 C4 118.52(14) ?
N1 C1 C2 119.47(13) ?
N1 C1 C6 122.07(13) ?
C2 C1 C6 118.47(13) ?
C3 C2 C1 121.39(13) ?
C3 C2 H2A 119.3 ?
C1 C2 H2A 119.3 ?
C2 C3 C4 119.05(14) ?
C2 C3 H3A 120.5 ?
C4 C3 H3A 120.5 ?
C5 C4 C3 121.69(14) ?
C5 C4 N2 119.00(13) ?
C3 C4 N2 119.28(14) ?
C4 C5 C6 119.50(13) ?
C4 C5 H5A 120.3 ?
C6 C5 H5A 120.3 ?
C5 C6 C1 119.86(13) ?
C5 C6 C7 118.60(12) ?
C1 C6 C7 121.54(12) ?
O2 C7 O1 121.41(13) ?
O2 C7 C6 122.60(13) ?
O1 C7 C6 115.99(12) ?
C9 C8 C13 118.85(15) ?
C9 C8 Sn1 122.17(11) ?
C13 C8 Sn1 118.98(12) ?
C10 C9 C8 120.63(15) ?
C10 C9 H9A 119.7 ?
C8 C9 H9A 119.7 ?
C11 C10 C9 119.96(17) ?
C11 C10 H10A 120.0 ?
C9 C10 H10A 120.0 ?
C12 C11 C10 120.04(17) ?
C12 C11 H11A 120.0 ?
C10 C11 H11A 120.0 ?
C11 C12 C13 120.23(16) ?
C11 C12 H12A 119.9 ?
C13 C12 H12A 119.9 ?
C12 C13 C8 120.28(16) ?
C12 C13 H13A 119.9 ?
C8 C13 H13A 119.9 ?
C19 C14 C15 118.86(14) ?
C19 C14 Sn1 119.75(11) ?
C15 C14 Sn1 121.28(11) ?
C16 C15 C14 120.17(16) ?
C16 C15 H15A 119.9 ?
C14 C15 H15A 119.9 ?
C17 C16 C15 120.12(16) ?
C17 C16 H16A 119.9 ?
C15 C16 H16A 119.9 ?
C18 C17 C16 120.32(15) ?
C18 C17 H17A 119.8 ?
C16 C17 H17A 119.8 ?
C17 C18 C19 119.83(15) ?
C17 C18 H18A 120.1 ?
C19 C18 H18A 120.1 ?
C14 C19 C18 120.63(15) ?
C14 C19 H19A 119.7 ?
C18 C19 H19A 119.7 ?
C21 C20 C25 118.71(14) ?
C21 C20 Sn1 118.64(11) ?
C25 C20 Sn1 122.59(11) ?
C22 C21 C20 120.87(15) ?
C22 C21 H21A 119.6 ?
C20 C21 H21A 119.6 ?
C23 C22 C21 119.93(15) ?
C23 C22 H22A 120.0 ?
C21 C22 H22A 120.0 ?
C24 C23 C22 119.72(15) ?
C24 C23 H23A 120.1 ?
C22 C23 H23A 120.1 ?
C25 C24 C23 120.28(15) ?
C25 C24 H24A 119.9 ?
C23 C24 H24A 119.9 ?
C24 C25 C20 120.49(14) ?
C24 C25 H25A 119.8 ?
C20 C25 H25A 119.8 ?

loop_
_geom_bond_atom_site_label_1
_geom_bond_atom_site_label_2
_geom_bond_distance
_geom_bond_publ_flag
Sn1 O1 2.0774(11) y
Sn1 C20 2.1224(15) y
Sn1 C8 2.1230(15) y
Sn1 C14 2.1264(15) y
O1 C7 1.3101(17) ?
O2 C7 1.2378(18) ?
O3 N2 1.2318(19) ?
O4 N2 1.232(2) ?
N1 C1 1.3438(19) ?
N1 H1A 0.84(3) ?
N1 H1B 0.84(3) ?
N2 C4 1.443(2) ?
C1 C2 1.416(2) ?
C1 C6 1.4271(19) ?
C2 C3 1.368(2) ?
C2 H2A 0.9300 ?
C3 C4 1.404(2) ?
C3 H3A 0.9300 ?
C4 C5 1.386(2) ?
C5 C6 1.395(2) ?
C5 H5A 0.9300 ?
C6 C7 1.481(2) ?
C8 C9 1.398(2) ?
C8 C13 1.399(2) ?
C9 C10 1.390(2) ?
C9 H9A 0.9300 ?
C10 C11 1.387(3) ?
C10 H10A 0.9300 ?
C11 C12 1.387(3) ?
C11 H11A 0.9300 ?
C12 C13 1.391(3) ?
C12 H12A 0.9300 ?
C13 H13A 0.9300 ?
C14 C19 1.394(2) ?
C14 C15 1.400(2) ?
C15 C16 1.394(2) ?
C15 H15A 0.9300 ?
C16 C17 1.384(3) ?
C16 H16A 0.9300 ?
C17 C18 1.380(3) ?
C17 H17A 0.9300 ?
C18 C19 1.395(2) ?
C18 H18A 0.9300 ?
C19 H19A 0.9300 ?
C20 C21 1.395(2) ?
C20 C25 1.397(2) ?
C21 C22 1.390(2) ?
C21 H21A 0.9300 ?
C22 C23 1.390(3) ?
C22 H22A 0.9300 ?
C23 C24 1.390(2) ?
C23 H23A 0.9300 ?
C24 C25 1.390(2) ?
C24 H24A 0.9300 ?
C25 H25A 0.9300 ?

loop_
_geom_hbond_atom_site_label_D
_geom_hbond_atom_site_label_H
_geom_hbond_atom_site_label_A
_geom_hbond_site_symmetry_A
_geom_hbond_distance_DH
_geom_hbond_distance_HA
_geom_hbond_distance_DA
_geom_hbond_angle_DHA
_geom_hbond_publ_flag
N1 H1B O2 1_555 0.84(2) 2.03(2) 2.681(2) 134(2) y
C5 H5A O1 1_555 0.93 2.40 2.725(2) 101 y
C9 H9A O2 1_555 0.93 2.46 3.073(2) 124 y
N1 H1A O3 4_445 0.83(3) 2.25(3) 3.058(2) 162(2) y
C3 H3A Cg2 2_555 0.93 2.77 3.616(2) 152 y
C12 H12A Cg1 1_655 0.93 3.13 3.823(2) 133 y
C13 H13A Cg4 7_555 0.93 3.10 3.661(2) 120 y
C17 H17A Cg4 3_555 0.93 3.15 3.804(2) 129 y
C19 H19A Cg2 7_555 0.93 3.00 3.681(2) 131 y
C25 H25A Cg3 7_555 0.93 2.88 3.544(2) 129 y

loop_
_geom_torsion_atom_site_label_1
_geom_torsion_atom_site_label_2
_geom_torsion_atom_site_label_3
_geom_torsion_atom_site_label_4
_geom_torsion
C20 Sn1 O1 C7 67.42(11)
C8 Sn1 O1 C7 -64.04(11)
C14 Sn1 O1 C7 -179.16(10)
N1 C1 C2 C3 -178.02(15)
C6 C1 C2 C3 2.2(2)
C1 C2 C3 C4 -1.7(2)
C2 C3 C4 C5 0.1(2)
C2 C3 C4 N2 178.15(15)
O4 N2 C4 C5 0.6(3)
O3 N2 C4 C5 -179.91(17)
O4 N2 C4 C3 -177.50(19)
O3 N2 C4 C3 2.0(3)
C3 C4 C5 C6 1.1(2)
N2 C4 C5 C6 -177.01(15)
C4 C5 C6 C1 -0.6(2)
C4 C5 C6 C7 178.83(14)
N1 C1 C6 C5 179.21(14)
C2 C1 C6 C5 -1.0(2)
N1 C1 C6 C7 -0.2(2)
C2 C1 C6 C7 179.59(13)
Sn1 O1 C7 O2 -3.42(18)
Sn1 O1 C7 C6 177.01(10)
C5 C6 C7 O2 -175.56(14)
C1 C6 C7 O2 3.8(2)
C5 C6 C7 O1 4.0(2)
C1 C6 C7 O1 -176.62(13)
O1 Sn1 C8 C9 73.72(12)
C20 Sn1 C8 C9 -50.69(14)
C14 Sn1 C8 C9 178.88(11)
O1 Sn1 C8 C13 -106.22(12)
C20 Sn1 C8 C13 129.38(12)
C14 Sn1 C8 C13 -1.06(13)
C13 C8 C9 C10 0.5(2)
Sn1 C8 C9 C10 -179.46(13)
C8 C9 C10 C11 -0.2(3)
C9 C10 C11 C12 0.1(3)
C10 C11 C12 C13 -0.3(3)
C11 C12 C13 C8 0.5(3)
C9 C8 C13 C12 -0.6(2)
Sn1 C8 C13 C12 179.32(14)
O1 Sn1 C14 C19 -129.44(12)
C20 Sn1 C14 C19 -16.36(14)
C8 Sn1 C14 C19 119.76(12)
O1 Sn1 C14 C15 54.39(14)
C20 Sn1 C14 C15 167.47(13)
C8 Sn1 C14 C15 -56.40(15)
C19 C14 C15 C16 -1.5(3)
Sn1 C14 C15 C16 174.71(14)
C14 C15 C16 C17 -0.5(3)
C15 C16 C17 C18 2.4(3)
C16 C17 C18 C19 -2.3(3)
C15 C14 C19 C18 1.6(2)
Sn1 C14 C19 C18 -174.68(12)
C17 C18 C19 C14 0.3(2)
O1 Sn1 C20 C21 56.31(13)
C8 Sn1 C20 C21 179.45(11)
C14 Sn1 C20 C21 -49.14(13)
O1 Sn1 C20 C25 -126.59(12)
C8 Sn1 C20 C25 -3.45(14)
C14 Sn1 C20 C25 127.96(12)
C25 C20 C21 C22 0.1(2)
Sn1 C20 C21 C22 177.27(13)
C20 C21 C22 C23 -0.9(3)
C21 C22 C23 C24 1.1(3)
C22 C23 C24 C25 -0.6(3)
C23 C24 C25 C20 -0.2(2)
C21 C20 C25 C24 0.5(2)
Sn1 C20 C25 C24 -176.61(12)

loop_
_cod_related_entry_id
_cod_related_entry_database
_cod_related_entry_code
1 ChemSpider 24736981
